data_7107244
loop_
_publ_author_name
'Xiang-Yu Chen'
'Song Ye'
'Ruo-Chen Lin'

_publ_section_title
;
 Catalytic [2+2] and [3+2] cycloaddition reactions of allenoates with
 cyclic ketimines
;
_journal_name_full Chem.Commun.
_journal_page_first 1317
_journal_paper_doi 10.1039/c2cc16055b
_journal_volume 48
_journal_year 2012
_chemical_formula_moiety 'C19 H17 N O4 S'
_chemical_formula_sum 'C19 H17 N O4 S'
_chemical_formula_weight 355.40
_chemical_name_systematic
;
?
;
_space_group_IT_number 14
_symmetry_cell_setting monoclinic
_symmetry_space_group_name_Hall '-P 2ybc'
_symmetry_space_group_name_H-M 'P 1 21/c 1'
_atom_sites_solution_hydrogens geom
_atom_sites_solution_primary direct
_atom_sites_solution_secondary difmap
_audit_creation_method SHELXL-97
_cell_angle_alpha 90.00
_cell_angle_beta 110.217(3)
_cell_angle_gamma 90.00
_cell_formula_units_Z 4
_cell_length_a 14.297(3)
_cell_length_b 12.116(3)
_cell_length_c 10.612(2)
_cell_measurement_reflns_used 5649
_cell_measurement_temperature 173(2)
_cell_measurement_theta_max 27.48
_cell_measurement_theta_min 2.17
_cell_volume 1725.0(6)
_computing_cell_refinement 'CrystalClear (Rigaku Inc., 2007)'
_computing_data_collection 'CrystalClear (Rigaku Inc., 2007)'
_computing_data_reduction 'CrystalClear (Rigaku Inc., 2007)'
_computing_molecular_graphics 'XP in Siemens SHELXTL (Sheldrick, 1994)'
_computing_publication_material 'SHELX97 (Sheldrick, 1997)'
_computing_structure_refinement 'SHELXL-97 (Sheldrick, 1997)'
_computing_structure_solution 'SHELXS-97 (Sheldrick, 1990)'
_diffrn_ambient_temperature 173(2)
_diffrn_measured_fraction_theta_full 0.998
_diffrn_measured_fraction_theta_max 0.998
_diffrn_measurement_device_type 'MM007-HF CCD(Saturn 724+)'
_diffrn_measurement_method '\w scans at fixed \c = 45\%'
_diffrn_radiation_monochromator Confocal
_diffrn_radiation_source 'rotating anode'
_diffrn_radiation_type MoK\a
_diffrn_radiation_wavelength 0.71073
_diffrn_reflns_av_R_equivalents 0.0630
_diffrn_reflns_av_sigmaI/netI 0.0477
_diffrn_reflns_limit_h_max 18
_diffrn_reflns_limit_h_min -18
_diffrn_reflns_limit_k_max 15
_diffrn_reflns_limit_k_min -15
_diffrn_reflns_limit_l_max 13
_diffrn_reflns_limit_l_min -9
_diffrn_reflns_number 15200
_diffrn_reflns_theta_full 27.46
_diffrn_reflns_theta_max 27.46
_diffrn_reflns_theta_min 2.65
_exptl_absorpt_coefficient_mu 0.211
_exptl_absorpt_correction_T_max 0.9690
_exptl_absorpt_correction_T_min 0.9336
_exptl_absorpt_correction_type numerical
_exptl_absorpt_process_details 'CrystalClear (Rigaku Inc., 2007)'
_exptl_crystal_colour colorless
_exptl_crystal_density_diffrn 1.368
_exptl_crystal_density_method 'not measured'
_exptl_crystal_description block
_exptl_crystal_F_000 744
_exptl_crystal_size_max 0.33
_exptl_crystal_size_mid 0.24
_exptl_crystal_size_min 0.15
_refine_diff_density_max 1.170
_refine_diff_density_min -0.409
_refine_diff_density_rms 0.088
_refine_ls_extinction_method none
_refine_ls_goodness_of_fit_ref 1.145
_refine_ls_hydrogen_treatment constr
_refine_ls_matrix_type full
_refine_ls_number_parameters 226
_refine_ls_number_reflns 3935
_refine_ls_number_restraints 0
_refine_ls_restrained_S_all 1.145
_refine_ls_R_factor_all 0.0870
_refine_ls_R_factor_gt 0.0771
_refine_ls_shift/su_max 0.000
_refine_ls_shift/su_mean 0.000
_refine_ls_structure_factor_coef Fsqd
_refine_ls_weighting_details 'calc w=1/[\s^2^(Fo^2^)+(0.0893P)^2^+2.2394P] where P=(Fo^2^+2Fc^2^)/3'
_refine_ls_weighting_scheme calc
_refine_ls_wR_factor_gt 0.1947
_refine_ls_wR_factor_ref 0.2015
_reflns_number_gt 3496
_reflns_number_total 3935
_reflns_threshold_expression >2sigma(I)
_cod_data_source_file c2cc16055b.txt
_cod_data_source_block a
_cod_original_cell_volume 1725.0(7)
_cod_original_sg_symbol_H-M P2(1)/c
_cod_database_code 7107244

loop_
_symmetry_equiv_pos_as_xyz
'x, y, z'
'-x, y+1/2, -z+1/2'
'-x, -y, -z'
'x, -y-1/2, z-1/2'

loop_
_atom_site_label
_atom_site_type_symbol
_atom_site_fract_x
_atom_site_fract_y
_atom_site_fract_z
_atom_site_U_iso_or_equiv
_atom_site_adp_type
_atom_site_occupancy
_atom_site_symmetry_multiplicity
_atom_site_calc_flag
_atom_site_refinement_flags
S1 S 0.62211(5) 0.05027(6) 0.67432(6) 0.0250(2) Uani 1 1 d .
O1 O 0.65337(19) 0.0656(2) 0.5614(2) 0.0385(6) Uani 1 1 d .
O2 O 0.52487(16) 0.0859(2) 0.6646(2) 0.0354(5) Uani 1 1 d .
O3 O 1.01433(18) 0.1389(2) 0.8589(3) 0.0449(7) Uani 1 1 d .
O4 O 0.96921(19) 0.2442(3) 0.6723(3) 0.0613(9) Uani 1 1 d .
N1 N 0.70619(18) 0.1069(2) 0.8111(2) 0.0221(5) Uani 1 1 d .
C1 C 0.6431(2) -0.0847(2) 0.7384(3) 0.0225(6) Uani 1 1 d .
C2 C 0.6045(2) -0.1807(3) 0.6674(3) 0.0270(6) Uani 1 1 d .
H2A H 0.5630 -0.1784 0.5756 0.032 Uiso 1 1 calc R
C3 C 0.6290(2) -0.2796(3) 0.7358(3) 0.0302(7) Uani 1 1 d .
H3A H 0.6056 -0.3469 0.6899 0.036 Uiso 1 1 calc R
C4 C 0.6877(2) -0.2815(3) 0.8713(3) 0.0290(6) Uani 1 1 d .
H4A H 0.7025 -0.3502 0.9171 0.035 Uiso 1 1 calc R
C5 C 0.7249(2) -0.1846(2) 0.9409(3) 0.0250(6) Uani 1 1 d .
H5A H 0.7645 -0.1866 1.0335 0.030 Uiso 1 1 calc R
C6 C 0.7030(2) -0.0846(2) 0.8723(3) 0.0200(5) Uani 1 1 d .
C7 C 0.7390(2) 0.0282(2) 0.9302(2) 0.0212(6) Uani 1 1 d .
C8 C 0.8488(2) 0.0571(2) 0.9470(3) 0.0235(6) Uani 1 1 d .
H8A H 0.8833 0.1030 1.0267 0.028 Uiso 1 1 calc R
H8B H 0.8898 -0.0074 0.9415 0.028 Uiso 1 1 calc R
C9 C 0.8073(2) 0.1210(2) 0.8185(3) 0.0225(6) Uani 1 1 d .
C10 C 0.7036(2) 0.0599(2) 1.0439(3) 0.0230(6) Uani 1 1 d .
C11 C 0.6105(3) 0.1065(3) 1.0188(3) 0.0352(7) Uani 1 1 d .
H11A H 0.5687 0.1211 0.9290 0.042 Uiso 1 1 calc R
C12 C 0.5777(3) 0.1323(3) 1.1248(4) 0.0422(9) Uani 1 1 d .
H12A H 0.5136 0.1638 1.1070 0.051 Uiso 1 1 calc R
C13 C 0.6381(3) 0.1120(3) 1.2547(3) 0.0387(8) Uani 1 1 d .
H13A H 0.6159 0.1299 1.3268 0.046 Uiso 1 1 calc R
C14 C 0.7300(3) 0.0662(3) 1.2804(3) 0.0362(8) Uani 1 1 d .
H14A H 0.7713 0.0522 1.3706 0.043 Uiso 1 1 calc R
C15 C 0.7642(2) 0.0395(3) 1.1754(3) 0.0295(7) Uani 1 1 d .
H15A H 0.8283 0.0077 1.1941 0.035 Uiso 1 1 calc R
C16 C 0.8422(2) 0.1748(3) 0.7357(3) 0.0314(7) Uani 1 1 d .
H16A H 0.7975 0.2091 0.6575 0.038 Uiso 1 1 calc R
C17 C 0.9496(3) 0.1815(3) 0.7647(4) 0.0398(8) Uani 1 1 d .
C18 C 1.0741(3) 0.2703(5) 0.6999(5) 0.0685(15) Uani 1 1 d .
H18A H 1.0845 0.2921 0.6157 0.082 Uiso 1 1 calc R
H18B H 1.1158 0.2046 0.7367 0.082 Uiso 1 1 calc R
C19 C 1.1054(3) 0.3686(4) 0.8051(5) 0.0695(15) Uani 1 1 d .
H19A H 1.1758 0.3868 0.8243 0.104 Uiso 1 1 calc R
H19B H 1.0955 0.3463 0.8883 0.104 Uiso 1 1 calc R
H19C H 1.0643 0.4335 0.7677 0.104 Uiso 1 1 calc R

loop_
_atom_site_aniso_label
_atom_site_aniso_U_11
_atom_site_aniso_U_22
_atom_site_aniso_U_33
_atom_site_aniso_U_23
_atom_site_aniso_U_13
_atom_site_aniso_U_12
S1 0.0261(4) 0.0280(4) 0.0172(3) 0.0027(3) 0.0026(3) -0.0019(3)
O1 0.0487(14) 0.0466(14) 0.0186(10) 0.0025(9) 0.0097(9) -0.0124(11)
O2 0.0246(11) 0.0359(12) 0.0381(12) 0.0045(10) 0.0010(9) 0.0021(9)
O3 0.0307(12) 0.0526(16) 0.0505(15) 0.0296(12) 0.0128(11) 0.0058(11)
O4 0.0322(14) 0.085(2) 0.0687(19) 0.0507(17) 0.0206(13) 0.0094(14)
N1 0.0231(11) 0.0247(12) 0.0178(10) 0.0037(9) 0.0060(9) -0.0006(9)
C1 0.0226(13) 0.0250(14) 0.0209(12) -0.0005(10) 0.0088(10) -0.0007(11)
C2 0.0248(14) 0.0322(16) 0.0236(13) -0.0070(11) 0.0080(11) -0.0029(12)
C3 0.0263(15) 0.0277(15) 0.0359(16) -0.0095(12) 0.0100(12) -0.0049(12)
C4 0.0290(15) 0.0240(15) 0.0347(15) -0.0003(12) 0.0119(12) -0.0004(12)
C5 0.0254(14) 0.0268(15) 0.0221(13) 0.0004(11) 0.0073(11) 0.0001(11)
C6 0.0197(12) 0.0223(13) 0.0198(12) -0.0024(10) 0.0091(10) -0.0013(10)
C7 0.0210(13) 0.0245(14) 0.0162(12) 0.0021(10) 0.0042(10) 0.0006(11)
C8 0.0222(13) 0.0238(14) 0.0225(13) -0.0001(10) 0.0053(10) -0.0010(11)
C9 0.0206(13) 0.0197(13) 0.0256(13) 0.0000(10) 0.0061(10) 0.0000(11)
C10 0.0282(14) 0.0194(13) 0.0216(13) -0.0012(10) 0.0088(11) -0.0035(11)
C11 0.0333(17) 0.047(2) 0.0270(15) 0.0006(14) 0.0127(13) 0.0064(15)
C12 0.046(2) 0.050(2) 0.0383(18) 0.0038(16) 0.0240(16) 0.0137(17)
C13 0.061(2) 0.0369(18) 0.0286(16) -0.0026(13) 0.0286(16) -0.0015(16)
C14 0.052(2) 0.0369(18) 0.0192(13) 0.0006(12) 0.0114(13) -0.0070(15)
C15 0.0358(17) 0.0290(15) 0.0231(14) 0.0028(11) 0.0094(12) -0.0019(13)
C16 0.0243(15) 0.0340(17) 0.0347(16) 0.0136(13) 0.0088(12) 0.0027(12)
C17 0.0304(17) 0.046(2) 0.0445(19) 0.0226(16) 0.0141(14) 0.0047(15)
C18 0.033(2) 0.097(4) 0.078(3) 0.050(3) 0.023(2) 0.009(2)
C19 0.042(2) 0.074(3) 0.086(3) 0.049(3) 0.014(2) -0.009(2)

loop_
_atom_type_symbol
_atom_type_description
_atom_type_scat_dispersion_real
_atom_type_scat_dispersion_imag
_atom_type_scat_source
C C 0.0033 0.0016 'International Tables Vol C Tables 4.2.6.8 and 6.1.1.4'
H H 0.0000 0.0000 'International Tables Vol C Tables 4.2.6.8 and 6.1.1.4'
N N 0.0061 0.0033 'International Tables Vol C Tables 4.2.6.8 and 6.1.1.4'
O O 0.0106 0.0060 'International Tables Vol C Tables 4.2.6.8 and 6.1.1.4'
S S 0.1246 0.1234 'International Tables Vol C Tables 4.2.6.8 and 6.1.1.4'

loop_
_geom_angle_atom_site_label_1
_geom_angle_atom_site_label_2
_geom_angle_atom_site_label_3
_geom_angle
O2 S1 O1 118.68(15)
O2 S1 N1 109.17(13)
O1 S1 N1 109.51(13)
O2 S1 C1 109.99(14)
O1 S1 C1 112.65(14)
N1 S1 C1 94.02(12)
C17 O4 C18 115.8(3)
C9 N1 C7 90.8(2)
C9 N1 S1 120.30(18)
C7 N1 S1 112.65(18)
C6 C1 C2 123.1(3)
C6 C1 S1 111.1(2)
C2 C1 S1 125.8(2)
C3 C2 C1 117.3(3)
C3 C2 H2A 121.4
C1 C2 H2A 121.4
C2 C3 C4 120.7(3)
C2 C3 H3A 119.7
C4 C3 H3A 119.7
C5 C4 C3 121.1(3)
C5 C4 H4A 119.4
C3 C4 H4A 119.4
C6 C5 C4 118.8(3)
C6 C5 H5A 120.6
C4 C5 H5A 120.6
C1 C6 C5 118.9(3)
C1 C6 C7 114.9(2)
C5 C6 C7 126.2(2)
C10 C7 C6 113.2(2)
C10 C7 N1 114.3(2)
C6 C7 N1 105.4(2)
C10 C7 C8 117.0(2)
C6 C7 C8 115.9(2)
N1 C7 C8 87.89(19)
C9 C8 C7 86.9(2)
C9 C8 H8A 114.2
C7 C8 H8A 114.2
C9 C8 H8B 114.2
C7 C8 H8B 114.2
H8A C8 H8B 111.3
C16 C9 N1 129.0(3)
C16 C9 C8 137.4(3)
N1 C9 C8 93.6(2)
C11 C10 C15 119.4(3)
C11 C10 C7 121.0(3)
C15 C10 C7 119.6(3)
C10 C11 C12 120.3(3)
C10 C11 H11A 119.8
C12 C11 H11A 119.8
C13 C12 C11 120.0(3)
C13 C12 H12A 120.0
C11 C12 H12A 120.0
C14 C13 C12 120.2(3)
C14 C13 H13A 119.9
C12 C13 H13A 119.9
C13 C14 C15 120.7(3)
C13 C14 H14A 119.6
C15 C14 H14A 119.6
C10 C15 C14 119.5(3)
C10 C15 H15A 120.3
C14 C15 H15A 120.3
C9 C16 C17 119.9(3)
C9 C16 H16A 120.1
C17 C16 H16A 120.1
O3 C17 O4 123.2(3)
O3 C17 C16 126.5(3)
O4 C17 C16 110.3(3)
O4 C18 C19 108.9(4)
O4 C18 H18A 109.9
C19 C18 H18A 109.9
O4 C18 H18B 109.9
C19 C18 H18B 109.9
H18A C18 H18B 108.3
C18 C19 H19A 109.5
C18 C19 H19B 109.5
H19A C19 H19B 109.5
C18 C19 H19C 109.5
H19A C19 H19C 109.5
H19B C19 H19C 109.5

loop_
_geom_bond_atom_site_label_1
_geom_bond_atom_site_label_2
_geom_bond_distance
S1 O2 1.425(2)
S1 O1 1.428(2)
S1 N1 1.678(2)
S1 C1 1.757(3)
O3 C17 1.218(4)
O4 C17 1.344(4)
O4 C18 1.460(5)
N1 C9 1.430(4)
N1 C7 1.522(3)
C1 C6 1.382(4)
C1 C2 1.392(4)
C2 C3 1.382(4)
C2 H2A 0.9500
C3 C4 1.392(4)
C3 H3A 0.9500
C4 C5 1.392(4)
C4 H4A 0.9500
C5 C6 1.391(4)
C5 H5A 0.9500
C6 C7 1.514(4)
C7 C10 1.510(4)
C7 C8 1.558(4)
C8 C9 1.501(4)
C8 H8A 0.9900
C8 H8B 0.9900
C9 C16 1.323(4)
C10 C11 1.384(4)
C10 C15 1.387(4)
C11 C12 1.395(4)
C11 H11A 0.9500
C12 C13 1.373(5)
C12 H12A 0.9500
C13 C14 1.364(5)
C13 H13A 0.9500
C14 C15 1.400(4)
C14 H14A 0.9500
C15 H15A 0.9500
C16 C17 1.460(4)
C16 H16A 0.9500
C18 C19 1.588(8)
C18 H18A 0.9900
C18 H18B 0.9900
C19 H19A 0.9800
C19 H19B 0.9800
C19 H19C 0.9800

loop_
_geom_torsion_atom_site_label_1
_geom_torsion_atom_site_label_2
_geom_torsion_atom_site_label_3
_geom_torsion_atom_site_label_4
_geom_torsion
O2 S1 N1 C9 -155.8(2)
O1 S1 N1 C9 -24.4(3)
C1 S1 N1 C9 91.4(2)
O2 S1 N1 C7 99.0(2)
O1 S1 N1 C7 -129.5(2)
C1 S1 N1 C7 -13.8(2)
O2 S1 C1 C6 -102.8(2)
O1 S1 C1 C6 122.4(2)
N1 S1 C1 C6 9.3(2)
O2 S1 C1 C2 76.3(3)
O1 S1 C1 C2 -58.5(3)
N1 S1 C1 C2 -171.6(3)
C6 C1 C2 C3 -0.5(4)
S1 C1 C2 C3 -179.5(2)
C1 C2 C3 C4 1.7(4)
C2 C3 C4 C5 -1.3(5)
C3 C4 C5 C6 -0.4(4)
C2 C1 C6 C5 -1.2(4)
S1 C1 C6 C5 178.0(2)
C2 C1 C6 C7 178.8(3)
S1 C1 C6 C7 -2.0(3)
C4 C5 C6 C1 1.6(4)
C4 C5 C6 C7 -178.4(3)
C1 C6 C7 C10 118.3(3)
C5 C6 C7 C10 -61.7(4)
C1 C6 C7 N1 -7.3(3)
C5 C6 C7 N1 172.7(3)
C1 C6 C7 C8 -102.5(3)
C5 C6 C7 C8 77.5(3)
C9 N1 C7 C10 125.6(2)
S1 N1 C7 C10 -110.8(2)
C9 N1 C7 C6 -109.5(2)
S1 N1 C7 C6 14.1(3)
C9 N1 C7 C8 6.8(2)
S1 N1 C7 C8 130.39(18)
C10 C7 C8 C9 -122.9(2)
C6 C7 C8 C9 99.5(2)
N1 C7 C8 C9 -6.5(2)
C7 N1 C9 C16 173.8(3)
S1 N1 C9 C16 56.7(4)
C7 N1 C9 C8 -7.1(2)
S1 N1 C9 C8 -124.1(2)
C7 C8 C9 C16 -174.0(4)
C7 C8 C9 N1 7.0(2)
C6 C7 C10 C11 -84.1(3)
N1 C7 C10 C11 36.5(4)
C8 C7 C10 C11 137.2(3)
C6 C7 C10 C15 94.3(3)
N1 C7 C10 C15 -145.1(3)
C8 C7 C10 C15 -44.4(4)
C15 C10 C11 C12 -0.3(5)
C7 C10 C11 C12 178.1(3)
C10 C11 C12 C13 0.4(6)
C11 C12 C13 C14 -0.3(6)
C12 C13 C14 C15 0.1(5)
C11 C10 C15 C14 0.2(5)
C7 C10 C15 C14 -178.3(3)
C13 C14 C15 C10 -0.1(5)
N1 C9 C16 C17 178.3(3)
C8 C9 C16 C17 -0.5(6)
C18 O4 C17 O3 -7.2(6)
C18 O4 C17 C16 171.8(4)
C9 C16 C17 O3 2.1(6)
C9 C16 C17 O4 -176.8(3)
C17 O4 C18 C19 -79.8(5)
